data_4302248
loop_
_publ_author_name
'Irfan Saeed'
'Shohei Katao'
'Kotohiro Nomura'

_publ_contact_author_email nomurak@ms.naist.jp
_publ_contact_author_fax +81-743-72-6049
_publ_contact_author_name 'Kotohiro NOMURA'
_publ_contact_author_phone +81-743-72-6041
_publ_section_title
;
Synthesis and Structural Analysis of Half-Titanocenes Containing
\h2-Pyrazolato Ligands, and Their Use in Catalysis for Ethylene
Polymerization
;
_journal_name_full 'Inorganic Chemistry'
_journal_page_first 5011
_journal_page_last 5020
_journal_paper_doi 10.1021/ic9004246
_journal_volume 48
_journal_year 2009
_chemical_formula_moiety 'C19 H24 N6 Ti '
_chemical_formula_sum 'C19 H24 N6 Ti'
_chemical_formula_weight 384.34
_space_group_IT_number 15
_symmetry_cell_setting monoclinic
_symmetry_Int_Tables_number 15
_symmetry_space_group_name_Hall '-C 2yc'
_symmetry_space_group_name_H-M 'C 1 2/c 1'
_cell_angle_alpha 90.0000
_cell_angle_beta 108.5988(14)
_cell_angle_gamma 90.0000
_cell_formula_units_Z 8
_cell_length_a 18.0253(8)
_cell_length_b 13.2856(5)
_cell_length_c 16.7750(6)
_cell_measurement_reflns_used 13565
_cell_measurement_temperature 193.1
_cell_measurement_theta_max 25.3
_cell_measurement_theta_min 3.1
_cell_volume 3807.4(3)
_computing_cell_refinement PROCESS-AUTO
_computing_data_collection PROCESS-AUTO
_computing_data_reduction CrystalStructure
_computing_publication_material 'CrystalStructure 3.8'
_computing_structure_refinement CRYSTALS
_computing_structure_solution SIR92
_diffrn_detector_area_resol_mean 10.00
_diffrn_measured_fraction_theta_full 0.997
_diffrn_measured_fraction_theta_max 0.997
_diffrn_measurement_device_type 'Rigaku RAXIS-RAPID'
_diffrn_measurement_method \w
_diffrn_radiation_type 'Mo K\a'
_diffrn_radiation_wavelength 0.71075
_diffrn_reflns_av_R_equivalents 0.019
_diffrn_reflns_limit_h_max 21
_diffrn_reflns_limit_h_min -21
_diffrn_reflns_limit_k_max 15
_diffrn_reflns_limit_k_min -15
_diffrn_reflns_limit_l_max 20
_diffrn_reflns_limit_l_min -20
_diffrn_reflns_number 15269
_diffrn_reflns_theta_full 25.33
_diffrn_reflns_theta_max 25.33
_exptl_absorpt_coefficient_mu 0.465
_exptl_absorpt_correction_T_max 0.911
_exptl_absorpt_correction_T_min 0.760
_exptl_absorpt_correction_type multi-scan
_exptl_absorpt_process_details
;
    Higashi, T. (1995). Program for Absorption Correction.
    Rigaku Corporation, Tokyo, Japan.
;
_exptl_crystal_colour red
_exptl_crystal_density_diffrn 1.341
_exptl_crystal_density_method 'not measured'
_exptl_crystal_description block
_exptl_crystal_F_000 1616.00
_exptl_crystal_size_max 0.40
_exptl_crystal_size_mid 0.35
_exptl_crystal_size_min 0.20
_refine_diff_density_max 0.24
_refine_diff_density_min -0.23
_refine_ls_extinction_method none
_refine_ls_goodness_of_fit_ref 1.016
_refine_ls_hydrogen_treatment refall
_refine_ls_number_parameters 259
_refine_ls_number_reflns 3115
_refine_ls_R_factor_gt 0.0287
_refine_ls_shift/su_max 0.0000
_refine_ls_structure_factor_coef Fsqd
_refine_ls_weighting_details 'w = 1/[0.0019Fo^2^ + 1.0000\s(Fo^2^)]/(4Fo^2^)'
_refine_ls_weighting_scheme calc
_refine_ls_wR_factor_ref 0.1010
_reflns_number_gt 3111
_reflns_number_total 3472
_reflns_threshold_expression F^2^>2.0\s(F^2^)
_cod_data_source_file ic9004246_si_003_3.cif
_cod_data_source_block '_IS2-20'
_cod_original_cell_volume 3807.4(2)
_cod_original_formula_sum 'C19 H24 N6 Ti '
_cod_database_code 4302248

loop_
_symmetry_equiv_pos_site_id
_symmetry_equiv_pos_as_xyz
1 +X,+Y,+Z
2 -X,+Y,1/2-Z
3 -X,-Y,-Z
4 +X,-Y,1/2+Z
5 1/2+X,1/2+Y,+Z
6 1/2-X,1/2+Y,1/2-Z
7 1/2-X,1/2-Y,-Z
8 1/2+X,1/2-Y,1/2+Z

loop_
_atom_site_label
_atom_site_type_symbol
_atom_site_fract_x
_atom_site_fract_y
_atom_site_fract_z
_atom_site_U_iso_or_equiv
_atom_site_adp_type
_atom_site_occupancy
_atom_site_symmetry_multiplicity
_atom_site_calc_flag
_atom_site_refinement_flags
_atom_site_disorder_assembly
_atom_site_disorder_group
Ti(1) Ti 0.23662(2) 0.44990(2) 0.324030(10) 0.01978(9) Uani 1.00 1 d . . .
N(1) N 0.14007(9) 0.45117(9) 0.21605(9) 0.0276(3) Uani 1.00 1 d . . .
N(2) N 0.19203(8) 0.38224(9) 0.20811(8) 0.0265(3) Uani 1.00 1 d . . .
N(3) N 0.33727(8) 0.53572(9) 0.35626(9) 0.0267(3) Uani 1.00 1 d . . .
N(4) N 0.33758(8) 0.47034(10) 0.29456(8) 0.0289(3) Uani 1.00 1 d . . .
N(5) N 0.18141(8) 0.58032(9) 0.35033(8) 0.0234(3) Uani 1.00 1 d . . .
N(6) N 0.21912(8) 0.64691(10) 0.41273(8) 0.0292(3) Uani 1.00 1 d . . .
C(1) C 0.25488(10) 0.27916(11) 0.36706(9) 0.0266(3) Uani 1.00 1 d . . .
C(2) C 0.31515(10) 0.33444(11) 0.42576(9) 0.0265(3) Uani 1.00 1 d . . .
C(3) C 0.27994(10) 0.40151(11) 0.46862(9) 0.0256(3) Uani 1.00 1 d . . .
C(4) C 0.19809(10) 0.38676(11) 0.43787(9) 0.0255(3) Uani 1.00 1 d . . .
C(5) C 0.18219(10) 0.31244(11) 0.37405(10) 0.0259(3) Uani 1.00 1 d . . .
C(6) C 0.26625(13) 0.19710(12) 0.30994(11) 0.0403(5) Uani 1.00 1 d . . .
C(7) C 0.40129(11) 0.32084(14) 0.44278(12) 0.0393(4) Uani 1.00 1 d . . .
C(8) C 0.32185(12) 0.47164(13) 0.53862(11) 0.0380(4) Uani 1.00 1 d . . .
C(9) C 0.13999(12) 0.43649(12) 0.47174(11) 0.0350(4) Uani 1.00 1 d . . .
C(10) C 0.10262(11) 0.27188(14) 0.32552(11) 0.0380(4) Uani 1.00 1 d . . .
C(11) C 0.07826(11) 0.45028(12) 0.14526(11) 0.0349(4) Uani 1.00 1 d . . .
C(12) C 0.09086(11) 0.37875(13) 0.09155(10) 0.0350(4) Uani 1.00 1 d . . .
C(13) C 0.16353(11) 0.33733(12) 0.13320(10) 0.0327(4) Uani 1.00 1 d . . .
C(14) C 0.40486(10) 0.58597(13) 0.37957(11) 0.0346(4) Uani 1.00 1 d . . .
C(15) C 0.44999(11) 0.55188(13) 0.33116(13) 0.0403(5) Uani 1.00 1 d . . .
C(16) C 0.40553(11) 0.47884(15) 0.27906(11) 0.0380(4) Uani 1.00 1 d . . .
C(17) C 0.10651(10) 0.61068(12) 0.31635(10) 0.0308(4) Uani 1.00 1 d . . .
C(18) C 0.09411(11) 0.69730(13) 0.35537(11) 0.0362(4) Uani 1.00 1 d . . .
C(19) C 0.16640(11) 0.71651(12) 0.41494(11) 0.0343(4) Uani 1.00 1 d . . .
H(1) H 0.3020 0.2203 0.2811 0.049 Uiso 1.00 1 c R . .
H(2) H 0.2879 0.1379 0.3431 0.049 Uiso 1.00 1 c R . .
H(3) H 0.2162 0.1803 0.2689 0.049 Uiso 1.00 1 c R . .
H(4) H 0.4223 0.2817 0.4923 0.047 Uiso 1.00 1 c R . .
H(5) H 0.4101 0.2874 0.3965 0.047 Uiso 1.00 1 c R . .
H(6) H 0.4261 0.3848 0.4503 0.046 Uiso 1.00 1 c R . .
H(7) H 0.3266 0.4409 0.5912 0.042 Uiso 1.00 1 c R . .
H(8) H 0.3725 0.4859 0.5355 0.042 Uiso 1.00 1 c R . .
H(9) H 0.2930 0.5325 0.5335 0.042 Uiso 1.00 1 c R . .
H(10) H 0.1345 0.3991 0.5157 0.044 Uiso 1.00 1 c R . .
H(11) H 0.1573 0.5001 0.4904 0.045 Uiso 1.00 1 c R . .
H(12) H 0.0924 0.4408 0.4299 0.045 Uiso 1.00 1 c R . .
H(13) H 0.1002 0.2593 0.2678 0.046 Uiso 1.00 1 c R . .
H(14) H 0.0935 0.2095 0.3510 0.046 Uiso 1.00 1 c R . .
H(15) H 0.0629 0.3207 0.3265 0.046 Uiso 1.00 1 c R . .
H(16) H 0.0324 0.4930 0.1339 0.040 Uiso 1.00 1 c R . .
H(17) H 0.0554 0.3607 0.0350 0.041 Uiso 1.00 1 c R . .
H(18) H 0.1898 0.2837 0.1112 0.041 Uiso 1.00 1 c R . .
H(19) H 0.4210 0.6406 0.4254 0.040 Uiso 1.00 1 c R . .
H(20) H 0.5039 0.5757 0.3337 0.048 Uiso 1.00 1 c R . .
H(21) H 0.4223 0.4369 0.2346 0.048 Uiso 1.00 1 c R . .
H(22) H 0.0668 0.5762 0.2706 0.036 Uiso 1.00 1 c R . .
H(23) H 0.0437 0.7379 0.3434 0.044 Uiso 1.00 1 c R . .
H(24) H 0.1775 0.7751 0.4545 0.042 Uiso 1.00 1 c R . .

loop_
_atom_site_aniso_label
_atom_site_aniso_U_11
_atom_site_aniso_U_22
_atom_site_aniso_U_33
_atom_site_aniso_U_12
_atom_site_aniso_U_13
_atom_site_aniso_U_23
Ti(1) 0.01706(19) 0.01981(19) 0.02167(19) -0.00124(9) 0.00505(13) 0.00019(9)
N(1) 0.0247(7) 0.0277(7) 0.0277(6) -0.0007(5) 0.0046(5) -0.0030(4)
N(2) 0.0256(7) 0.0277(6) 0.0261(6) -0.0013(5) 0.0081(5) -0.0015(5)
N(3) 0.0210(7) 0.0249(6) 0.0323(6) -0.0004(5) 0.0059(5) 0.0021(5)
N(4) 0.0232(7) 0.0324(6) 0.0317(7) -0.0011(5) 0.0098(5) 0.0005(5)
N(5) 0.0212(7) 0.0226(6) 0.0253(6) -0.0012(5) 0.0057(5) -0.0014(4)
N(6) 0.0292(8) 0.0239(6) 0.0316(6) -0.0009(5) 0.0057(5) -0.0040(5)
C(1) 0.0330(9) 0.0208(7) 0.0254(7) 0.0010(6) 0.0085(6) 0.0024(5)
C(2) 0.0259(8) 0.0232(7) 0.0290(7) 0.0027(6) 0.0067(6) 0.0077(6)
C(3) 0.0282(9) 0.0228(7) 0.0224(7) -0.0000(6) 0.0032(6) 0.0048(5)
C(4) 0.0284(9) 0.0239(7) 0.0243(7) -0.0002(6) 0.0088(6) 0.0046(5)
C(5) 0.0278(9) 0.0216(7) 0.0272(7) -0.0044(5) 0.0071(6) 0.0029(5)
C(6) 0.0539(13) 0.0279(8) 0.0396(9) 0.0088(7) 0.0156(8) -0.0010(7)
C(7) 0.0272(9) 0.0397(9) 0.0481(10) 0.0068(7) 0.0080(7) 0.0136(7)
C(8) 0.0424(11) 0.0338(8) 0.0283(8) -0.0042(7) -0.0022(7) -0.0008(6)
C(9) 0.0383(11) 0.0370(8) 0.0350(8) 0.0042(7) 0.0192(8) 0.0042(7)
C(10) 0.0326(10) 0.0379(9) 0.0414(9) -0.0134(7) 0.0086(7) 0.0021(7)
C(11) 0.0265(9) 0.0392(9) 0.0322(8) 0.0001(6) -0.0003(7) 0.0005(6)
C(12) 0.0365(10) 0.0419(9) 0.0230(7) -0.0084(7) 0.0046(7) -0.0033(6)
C(13) 0.0384(10) 0.0341(8) 0.0281(7) -0.0035(7) 0.0139(7) -0.0059(6)
C(14) 0.0240(9) 0.0293(8) 0.0445(9) -0.0043(6) 0.0026(7) 0.0048(7)
C(15) 0.0222(10) 0.0461(10) 0.0526(11) -0.0051(7) 0.0116(8) 0.0108(8)
C(16) 0.0286(10) 0.0470(10) 0.0425(9) 0.0008(7) 0.0171(7) 0.0070(7)
C(17) 0.0219(8) 0.0359(8) 0.0323(7) 0.0022(6) 0.0054(6) -0.0041(6)
C(18) 0.0314(10) 0.0365(9) 0.0411(9) 0.0101(7) 0.0121(7) -0.0004(7)
C(19) 0.0379(10) 0.0270(8) 0.0386(8) 0.0024(7) 0.0128(7) -0.0048(6)

loop_
_atom_type_symbol
_atom_type_description
_atom_type_scat_dispersion_real
_atom_type_scat_dispersion_imag
_atom_type_scat_source
C C 0.003 0.002
;
International Tables for Crystallography
(1992, Vol. C, Tables 4.2.6.8 and 6.1.1.4)
;
H H 0.000 0.000
;
International Tables for Crystallography
(1992, Vol. C, Table 6.1.1.4)
;
N N 0.006 0.003
;
International Tables for Crystallography
(1992, Vol. C, Tables 4.2.6.8 and 6.1.1.4)
;
Ti Ti 0.278 0.446
;
International Tables for Crystallography
(1992, Vol. C, Tables 4.2.6.8 and 6.1.1.4)
;

loop_
_geom_angle_atom_site_label_1
_geom_angle_atom_site_label_2
_geom_angle_atom_site_label_3
_geom_angle
_geom_angle_publ_flag
_geom_angle_site_symmetry_1
_geom_angle_site_symmetry_2
_geom_angle_site_symmetry_3
N(1) Ti(1) N(2) 38.03(5) yes . . .
N(1) Ti(1) N(3) 130.33(5) yes . . .
N(1) Ti(1) N(4) 110.52(6) yes . . .
N(1) Ti(1) N(5) 81.71(5) yes . . .
N(1) Ti(1) C(1) 105.67(4) yes . . .
N(1) Ti(1) C(2) 140.25(4) yes . . .
N(1) Ti(1) C(3) 143.25(6) yes . . .
N(1) Ti(1) C(4) 108.96(6) yes . . .
N(1) Ti(1) C(5) 89.35(5) yes . . .
N(2) Ti(1) N(3) 122.31(6) yes . . .
N(2) Ti(1) N(4) 86.52(5) yes . . .
N(2) Ti(1) N(5) 119.15(4) yes . . .
N(2) Ti(1) C(1) 81.04(4) yes . . .
N(2) Ti(1) C(2) 110.95(4) yes . . .
N(2) Ti(1) C(3) 138.14(5) yes . . .
N(2) Ti(1) C(4) 118.52(5) yes . . .
N(2) Ti(1) C(5) 85.20(5) yes . . .
N(3) Ti(1) N(4) 38.39(5) yes . . .
N(3) Ti(1) N(5) 85.73(5) yes . . .
N(3) Ti(1) C(1) 115.07(5) yes . . .
N(3) Ti(1) C(2) 84.07(5) yes . . .
N(3) Ti(1) C(3) 84.68(5) yes . . .
N(3) Ti(1) C(4) 116.18(5) yes . . .
N(3) Ti(1) C(5) 140.16(5) yes . . .
N(4) Ti(1) N(5) 117.06(5) yes . . .
N(4) Ti(1) C(1) 98.77(6) yes . . .
N(4) Ti(1) C(2) 83.58(5) yes . . .
N(4) Ti(1) C(3) 104.64(5) yes . . .
N(4) Ti(1) C(4) 138.40(5) yes . . .
N(4) Ti(1) C(5) 133.83(5) yes . . .
N(5) Ti(1) C(1) 138.55(6) yes . . .
N(5) Ti(1) C(2) 125.97(5) yes . . .
N(5) Ti(1) C(3) 91.83(5) yes . . .
N(5) Ti(1) C(4) 81.04(5) yes . . .
N(5) Ti(1) C(5) 106.53(6) yes . . .
C(1) Ti(1) C(2) 34.59(4) yes . . .
C(1) Ti(1) C(3) 57.62(4) yes . . .
C(1) Ti(1) C(4) 57.79(5) yes . . .
C(1) Ti(1) C(5) 35.06(6) yes . . .
C(2) Ti(1) C(3) 34.46(5) yes . . .
C(2) Ti(1) C(4) 57.33(6) yes . . .
C(2) Ti(1) C(5) 57.78(5) yes . . .
C(3) Ti(1) C(4) 34.45(5) yes . . .
C(3) Ti(1) C(5) 57.77(5) yes . . .
C(4) Ti(1) C(5) 34.82(5) yes . . .
Ti(1) N(1) N(2) 70.39(7) yes . . .
Ti(1) N(1) C(11) 178.65(13) yes . . .
N(2) N(1) C(11) 108.26(13) yes . . .
Ti(1) N(2) N(1) 71.58(7) yes . . .
Ti(1) N(2) C(13) 179.34(10) yes . . .
N(1) N(2) C(13) 109.00(12) yes . . .
Ti(1) N(3) N(4) 70.28(8) yes . . .
Ti(1) N(3) C(14) 176.30(11) yes . . .
N(4) N(3) C(14) 108.63(15) yes . . .
Ti(1) N(4) N(3) 71.33(9) yes . . .
Ti(1) N(4) C(16) 176.18(11) yes . . .
N(3) N(4) C(16) 108.82(13) yes . . .
Ti(1) N(5) N(6) 122.38(9) yes . . .
Ti(1) N(5) C(17) 129.15(10) yes . . .
N(6) N(5) C(17) 108.35(12) yes . . .
N(5) N(6) C(19) 106.48(12) yes . . .
Ti(1) C(1) C(2) 73.55(8) yes . . .
Ti(1) C(1) C(5) 71.68(8) yes . . .
Ti(1) C(1) C(6) 122.14(11) yes . . .
C(2) C(1) C(5) 107.69(14) yes . . .
C(2) C(1) C(6) 125.94(16) yes . . .
C(5) C(1) C(6) 126.33(14) yes . . .
Ti(1) C(2) C(1) 71.86(7) yes . . .
Ti(1) C(2) C(3) 72.53(8) yes . . .
Ti(1) C(2) C(7) 123.70(12) yes . . .
C(1) C(2) C(3) 108.10(15) yes . . .
C(1) C(2) C(7) 126.06(15) yes . . .
C(3) C(2) C(7) 125.77(13) yes . . .
Ti(1) C(3) C(2) 73.01(8) yes . . .
Ti(1) C(3) C(4) 72.62(8) yes . . .
Ti(1) C(3) C(8) 123.22(10) yes . . .
C(2) C(3) C(4) 108.20(12) yes . . .
C(2) C(3) C(8) 126.35(15) yes . . .
C(4) C(3) C(8) 125.33(16) yes . . .
Ti(1) C(4) C(3) 72.93(9) yes . . .
Ti(1) C(4) C(5) 71.35(10) yes . . .
Ti(1) C(4) C(9) 124.57(10) yes . . .
C(3) C(4) C(5) 107.97(15) yes . . .
C(3) C(4) C(9) 125.20(13) yes . . .
C(5) C(4) C(9) 126.70(15) yes . . .
Ti(1) C(5) C(1) 73.25(9) yes . . .
Ti(1) C(5) C(4) 73.83(9) yes . . .
Ti(1) C(5) C(10) 121.28(10) yes . . .
C(1) C(5) C(4) 108.01(13) yes . . .
C(1) C(5) C(10) 126.01(14) yes . . .
C(4) C(5) C(10) 125.90(17) yes . . .
N(1) C(11) C(12) 108.71(15) yes . . .
C(11) C(12) C(13) 105.70(13) yes . . .
N(2) C(13) C(12) 108.33(15) yes . . .
N(3) C(14) C(15) 108.33(15) yes . . .
C(14) C(15) C(16) 105.57(17) yes . . .
N(4) C(16) C(15) 108.65(18) yes . . .
N(5) C(17) C(18) 109.96(13) yes . . .
C(17) C(18) C(19) 103.78(15) yes . . .
N(6) C(19) C(18) 111.43(14) yes . . .
C(1) C(6) H(1) 109.5 no . . .
C(1) C(6) H(2) 109.5 no . . .
C(1) C(6) H(3) 109.5 no . . .
H(1) C(6) H(2) 109.5 no . . .
H(1) C(6) H(3) 109.5 no . . .
H(2) C(6) H(3) 109.5 no . . .
C(2) C(7) H(4) 109.5 no . . .
C(2) C(7) H(5) 109.5 no . . .
C(2) C(7) H(6) 109.5 no . . .
H(4) C(7) H(5) 109.5 no . . .
H(4) C(7) H(6) 109.5 no . . .
H(5) C(7) H(6) 109.5 no . . .
C(3) C(8) H(7) 109.5 no . . .
C(3) C(8) H(8) 109.5 no . . .
C(3) C(8) H(9) 109.5 no . . .
H(7) C(8) H(8) 109.5 no . . .
H(7) C(8) H(9) 109.5 no . . .
H(8) C(8) H(9) 109.5 no . . .
C(4) C(9) H(10) 109.5 no . . .
C(4) C(9) H(11) 109.5 no . . .
C(4) C(9) H(12) 109.5 no . . .
H(10) C(9) H(11) 109.5 no . . .
H(10) C(9) H(12) 109.5 no . . .
H(11) C(9) H(12) 109.5 no . . .
C(5) C(10) H(13) 109.5 no . . .
C(5) C(10) H(14) 109.5 no . . .
C(5) C(10) H(15) 109.5 no . . .
H(13) C(10) H(14) 109.5 no . . .
H(13) C(10) H(15) 109.5 no . . .
H(14) C(10) H(15) 109.5 no . . .
N(1) C(11) H(16) 125.6 no . . .
C(12) C(11) H(16) 125.6 no . . .
C(11) C(12) H(17) 127.2 no . . .
C(13) C(12) H(17) 127.1 no . . .
N(2) C(13) H(18) 125.8 no . . .
C(12) C(13) H(18) 125.8 no . . .
N(3) C(14) H(19) 125.8 no . . .
C(15) C(14) H(19) 125.8 no . . .
C(14) C(15) H(20) 127.2 no . . .
C(16) C(15) H(20) 127.2 no . . .
N(4) C(16) H(21) 125.7 no . . .
C(15) C(16) H(21) 125.7 no . . .
N(5) C(17) H(22) 125.0 no . . .
C(18) C(17) H(22) 125.0 no . . .
C(17) C(18) H(23) 128.1 no . . .
C(19) C(18) H(23) 128.1 no . . .
N(6) C(19) H(24) 124.3 no . . .
C(18) C(19) H(24) 124.3 no . . .

loop_
_geom_bond_atom_site_label_1
_geom_bond_atom_site_label_2
_geom_bond_distance
_geom_bond_publ_flag
_geom_bond_site_symmetry_1
_geom_bond_site_symmetry_2
Ti(1) N(1) 2.0735(13) yes . .
Ti(1) N(2) 2.0587(12) yes . .
Ti(1) N(3) 2.0635(13) yes . .
Ti(1) N(4) 2.0503(16) yes . .
Ti(1) N(5) 2.1136(13) yes . .
Ti(1) C(1) 2.3714(14) yes . .
Ti(1) C(2) 2.3933(14) yes . .
Ti(1) C(3) 2.3870(14) yes . .
Ti(1) C(4) 2.3830(17) yes . .
Ti(1) C(5) 2.3509(17) yes . .
N(1) N(2) 1.347(2) yes . .
N(1) C(11) 1.344(2) yes . .
N(2) C(13) 1.3369(19) yes . .
N(3) N(4) 1.3526(19) yes . .
N(3) C(14) 1.334(2) yes . .
N(4) C(16) 1.336(2) yes . .
N(5) N(6) 1.3735(17) yes . .
N(5) C(17) 1.349(2) yes . .
N(6) C(19) 1.335(2) yes . .
C(1) C(2) 1.417(2) yes . .
C(1) C(5) 1.423(2) yes . .
C(1) C(6) 1.508(2) yes . .
C(2) C(3) 1.416(2) yes . .
C(2) C(7) 1.497(2) yes . .
C(3) C(4) 1.413(2) yes . .
C(3) C(8) 1.501(2) yes . .
C(4) C(5) 1.417(2) yes . .
C(4) C(9) 1.495(2) yes . .
C(5) C(10) 1.505(2) yes . .
C(11) C(12) 1.377(2) yes . .
C(12) C(13) 1.387(2) yes . .
C(14) C(15) 1.396(3) yes . .
C(15) C(16) 1.379(2) yes . .
C(17) C(18) 1.377(2) yes . .
C(18) C(19) 1.390(2) yes . .
C(6) H(1) 0.970 no . .
C(6) H(2) 0.970 no . .
C(6) H(3) 0.970 no . .
C(7) H(4) 0.950 no . .
C(7) H(5) 0.950 no . .
C(7) H(6) 0.950 no . .
C(8) H(7) 0.950 no . .
C(8) H(8) 0.950 no . .
C(8) H(9) 0.950 no . .
C(9) H(10) 0.920 no . .
C(9) H(11) 0.920 no . .
C(9) H(12) 0.920 no . .
C(10) H(13) 0.970 no . .
C(10) H(14) 0.970 no . .
C(10) H(15) 0.970 no . .
C(11) H(16) 0.970 no . .
C(12) H(17) 0.990 no . .
C(13) H(18) 0.990 no . .
C(14) H(19) 1.030 no . .
C(15) H(20) 1.010 no . .
C(16) H(21) 1.050 no . .
C(17) H(22) 0.980 no . .
C(18) H(23) 1.020 no . .
C(19) H(24) 1.000 no . .

loop_
_geom_contact_atom_site_label_1
_geom_contact_atom_site_label_2
_geom_contact_distance
_geom_contact_publ_flag
_geom_contact_site_symmetry_1
_geom_contact_site_symmetry_2
N(3) C(6) 3.540(2) ? . 6_555
N(5) C(6) 3.485(2) ? . 6_555
N(6) C(13) 3.537(2) ? . 6_555
N(6) C(19) 3.4789(19) ? . 7_566
C(6) N(3) 3.540(2) ? . 6_545
C(6) N(5) 3.485(2) ? . 6_545
C(9) C(12) 3.462(2) ? . 4_565
C(12) C(9) 3.462(2) ? . 4_564
C(13) N(6) 3.537(2) ? . 6_545
C(13) C(14) 3.542(2) ? . 6_545
C(14) C(13) 3.542(2) ? . 6_555
C(19) N(6) 3.4789(19) ? . 7_566
C(19) C(19) 3.540(2) ? . 7_566
N(1) H(2) 3.106 ? . 6_555
N(2) H(2) 3.550 ? . 6_555
N(3) H(3) 2.782 ? . 6_555
N(3) H(18) 3.400 ? . 6_555
N(4) H(2) 3.474 ? . 6_555
N(4) H(3) 3.033 ? . 6_555
N(4) H(7) 3.555 ? . 4_564
N(5) H(1) 2.972 ? . 6_555
N(5) H(2) 3.544 ? . 6_555
N(5) H(3) 3.394 ? . 6_555
N(5) H(18) 3.485 ? . 6_555
N(6) H(1) 3.299 ? . 6_555
N(6) H(18) 2.565 ? . 6_555
N(6) H(24) 2.619 ? . 7_566
C(1) H(7) 3.443 ? . 7_556
C(1) H(10) 3.309 ? . 7_556
C(2) H(10) 3.294 ? . 7_556
C(3) H(14) 3.483 ? . 7_556
C(4) H(4) 3.566 ? . 7_556
C(5) H(4) 3.583 ? . 7_556
C(5) H(7) 3.429 ? . 7_556
C(6) H(7) 3.269 ? . 7_556
C(6) H(10) 3.170 ? . 7_556
C(7) H(10) 3.119 ? . 7_556
C(7) H(14) 3.454 ? . 7_556
C(7) H(19) 3.301 ? . 3_666
C(8) H(2) 3.532 ? . 7_556
C(8) H(14) 3.122 ? . 7_556
C(8) H(20) 3.249 ? . 3_666
C(8) H(21) 3.430 ? . 4_565
C(8) H(24) 3.367 ? . 7_566
C(9) H(2) 3.121 ? . 7_556
C(9) H(4) 3.234 ? . 7_556
C(9) H(16) 3.138 ? . 2_555
C(9) H(17) 3.427 ? . 4_565
C(10) H(4) 3.306 ? . 7_556
C(10) H(7) 3.231 ? . 7_556
C(10) H(13) 3.492 ? . 2_555
C(10) H(15) 3.312 ? . 2_555
C(10) H(20) 3.183 ? . 5_445
C(11) H(2) 3.431 ? . 6_555
C(11) H(10) 3.341 ? . 4_564
C(11) H(11) 3.401 ? . 4_564
C(11) H(12) 2.932 ? . 2_555
C(11) H(15) 3.230 ? . 2_555
C(12) H(10) 3.404 ? . 4_564
C(12) H(11) 2.863 ? . 4_564
C(12) H(12) 3.312 ? . 2_555
C(12) H(15) 3.549 ? . 2_555
C(12) H(19) 3.178 ? . 6_545
C(13) H(11) 3.201 ? . 4_564
C(13) H(19) 3.027 ? . 6_545
C(13) H(24) 3.430 ? . 4_564
C(14) H(3) 3.012 ? . 6_555
C(14) H(6) 3.468 ? . 3_666
C(14) H(13) 3.358 ? . 6_555
C(14) H(18) 3.163 ? . 6_555
C(15) H(3) 3.391 ? . 6_555
C(15) H(8) 3.306 ? . 3_666
C(15) H(13) 3.195 ? . 6_555
C(15) H(14) 3.262 ? . 5_555
C(15) H(14) 3.579 ? . 6_555
C(15) H(20) 3.148 ? . 2_655
C(15) H(21) 3.236 ? . 2_655
C(16) H(3) 3.392 ? . 6_555
C(16) H(7) 3.199 ? . 4_564
C(16) H(20) 3.142 ? . 2_655
C(16) H(21) 3.232 ? . 2_655
C(17) H(1) 3.039 ? . 6_555
C(17) H(16) 3.278 ? . 2_555
C(17) H(22) 3.031 ? . 2_555
C(17) H(23) 3.569 ? . 2_555
C(18) H(1) 3.403 ? . 6_555
C(18) H(16) 3.587 ? . 2_555
C(18) H(17) 3.391 ? . 4_565
C(18) H(21) 3.494 ? . 6_555
C(18) H(22) 3.400 ? . 2_555
C(18) H(23) 3.506 ? . 2_555
C(19) H(1) 3.513 ? . 6_555
C(19) H(9) 3.464 ? . 7_566
C(19) H(17) 3.417 ? . 4_565
C(19) H(18) 3.183 ? . 4_565
C(19) H(18) 2.904 ? . 6_555
C(19) H(24) 2.966 ? . 7_566
H(1) N(5) 2.972 ? . 6_545
H(1) N(6) 3.299 ? . 6_545
H(1) C(17) 3.039 ? . 6_545
H(1) C(18) 3.403 ? . 6_545
H(1) C(19) 3.513 ? . 6_545
H(1) H(10) 3.599 ? . 7_556
H(1) H(22) 3.366 ? . 6_545
H(2) N(1) 3.106 ? . 6_545
H(2) N(2) 3.550 ? . 6_545
H(2) N(4) 3.474 ? . 6_545
H(2) N(5) 3.544 ? . 6_545
H(2) C(8) 3.532 ? . 7_556
H(2) C(9) 3.121 ? . 7_556
H(2) C(11) 3.431 ? . 6_545
H(2) H(7) 2.832 ? . 7_556
H(2) H(10) 2.387 ? . 7_556
H(2) H(11) 3.222 ? . 7_556
H(3) N(3) 2.782 ? . 6_545
H(3) N(4) 3.033 ? . 6_545
H(3) N(5) 3.394 ? . 6_545
H(3) C(14) 3.012 ? . 6_545
H(3) C(15) 3.391 ? . 6_545
H(3) C(16) 3.392 ? . 6_545
H(3) H(7) 3.140 ? . 7_556
H(3) H(19) 3.447 ? . 6_545
H(4) C(4) 3.566 ? . 7_556
H(4) C(5) 3.583 ? . 7_556
H(4) C(9) 3.234 ? . 7_556
H(4) C(10) 3.306 ? . 7_556
H(4) H(10) 2.599 ? . 7_556
H(4) H(12) 3.277 ? . 7_556
H(4) H(14) 2.736 ? . 7_556
H(4) H(15) 3.263 ? . 7_556
H(4) H(17) 2.958 ? . 8_555
H(4) H(19) 2.909 ? . 3_666
H(4) H(20) 3.376 ? . 3_666
H(5) H(10) 3.116 ? . 7_556
H(5) H(17) 3.499 ? . 8_555
H(5) H(23) 2.898 ? . 5_545
H(6) C(14) 3.468 ? . 3_666
H(6) H(19) 2.896 ? . 3_666
H(6) H(20) 3.474 ? . 3_666
H(7) N(4) 3.555 ? . 4_565
H(7) C(1) 3.443 ? . 7_556
H(7) C(5) 3.429 ? . 7_556
H(7) C(6) 3.269 ? . 7_556
H(7) C(10) 3.231 ? . 7_556
H(7) C(16) 3.199 ? . 4_565
H(7) H(2) 2.832 ? . 7_556
H(7) H(3) 3.140 ? . 7_556
H(7) H(13) 3.525 ? . 7_556
H(7) H(14) 2.474 ? . 7_556
H(7) H(20) 2.918 ? . 3_666
H(7) H(21) 2.959 ? . 4_565
H(8) C(15) 3.306 ? . 3_666
H(8) H(14) 3.162 ? . 7_556
H(8) H(20) 2.707 ? . 3_666
H(8) H(21) 3.332 ? . 4_565
H(8) H(24) 3.320 ? . 7_566
H(9) C(19) 3.464 ? . 7_566
H(9) H(18) 3.560 ? . 4_565
H(9) H(21) 3.458 ? . 4_565
H(9) H(24) 2.606 ? . 7_566
H(10) C(1) 3.309 ? . 7_556
H(10) C(2) 3.294 ? . 7_556
H(10) C(6) 3.170 ? . 7_556
H(10) C(7) 3.119 ? . 7_556
H(10) C(11) 3.341 ? . 4_565
H(10) C(12) 3.404 ? . 4_565
H(10) H(1) 3.599 ? . 7_556
H(10) H(2) 2.387 ? . 7_556
H(10) H(4) 2.599 ? . 7_556
H(10) H(5) 3.116 ? . 7_556
H(10) H(16) 3.477 ? . 2_555
H(10) H(16) 3.421 ? . 4_565
H(10) H(17) 3.294 ? . 2_555
H(10) H(17) 3.552 ? . 4_565
H(11) C(11) 3.401 ? . 4_565
H(11) C(12) 2.863 ? . 4_565
H(11) C(13) 3.201 ? . 4_565
H(11) H(2) 3.222 ? . 7_556
H(11) H(16) 3.390 ? . 2_555
H(11) H(17) 2.868 ? . 4_565
H(11) H(18) 3.457 ? . 4_565
H(12) C(11) 2.932 ? . 2_555
H(12) C(12) 3.312 ? . 2_555
H(12) H(4) 3.277 ? . 7_556
H(12) H(16) 2.270 ? . 2_555
H(12) H(17) 3.096 ? . 2_555
H(12) H(17) 3.355 ? . 4_565
H(13) C(10) 3.492 ? . 2_555
H(13) C(14) 3.358 ? . 6_545
H(13) C(15) 3.195 ? . 6_545
H(13) H(7) 3.525 ? . 7_556
H(13) H(13) 3.468 ? . 2_555
H(13) H(14) 3.487 ? . 2_555
H(13) H(15) 2.973 ? . 2_555
H(13) H(19) 3.514 ? . 6_545
H(13) H(20) 3.378 ? . 5_445
H(13) H(20) 3.215 ? . 6_545
H(14) C(3) 3.483 ? . 7_556
H(14) C(7) 3.454 ? . 7_556
H(14) C(8) 3.122 ? . 7_556
H(14) C(15) 3.262 ? . 5_445
H(14) C(15) 3.579 ? . 6_545
H(14) H(4) 2.736 ? . 7_556
H(14) H(7) 2.474 ? . 7_556
H(14) H(8) 3.162 ? . 7_556
H(14) H(13) 3.487 ? . 2_555
H(14) H(20) 2.357 ? . 5_445
H(14) H(20) 3.519 ? . 6_545
H(15) C(10) 3.312 ? . 2_555
H(15) C(11) 3.230 ? . 2_555
H(15) C(12) 3.549 ? . 2_555
H(15) H(4) 3.263 ? . 7_556
H(15) H(13) 2.973 ? . 2_555
H(15) H(15) 2.830 ? . 2_555
H(15) H(16) 3.059 ? . 2_555
H(15) H(20) 3.438 ? . 5_445
H(16) C(9) 3.138 ? . 2_555
H(16) C(17) 3.278 ? . 2_555
H(16) C(18) 3.587 ? . 2_555
H(16) H(10) 3.477 ? . 2_555
H(16) H(10) 3.421 ? . 4_564
H(16) H(11) 3.390 ? . 2_555
H(16) H(12) 2.270 ? . 2_555
H(16) H(15) 3.059 ? . 2_555
H(16) H(17) 3.384 ? . 3_565
H(16) H(22) 2.968 ? . 2_555
H(16) H(23) 3.598 ? . 2_555
H(17) C(9) 3.427 ? . 4_564
H(17) C(18) 3.391 ? . 4_564
H(17) C(19) 3.417 ? . 4_564
H(17) H(4) 2.958 ? . 8_454
H(17) H(5) 3.499 ? . 8_454
H(17) H(10) 3.294 ? . 2_555
H(17) H(10) 3.552 ? . 4_564
H(17) H(11) 2.868 ? . 4_564
H(17) H(12) 3.096 ? . 2_555
H(17) H(12) 3.355 ? . 4_564
H(17) H(16) 3.384 ? . 3_565
H(17) H(19) 2.998 ? . 6_545
H(17) H(23) 3.414 ? . 4_564
H(17) H(24) 3.437 ? . 4_564
H(18) N(3) 3.400 ? . 6_545
H(18) N(5) 3.485 ? . 6_545
H(18) N(6) 2.565 ? . 6_545
H(18) C(14) 3.163 ? . 6_545
H(18) C(19) 3.183 ? . 4_564
H(18) C(19) 2.904 ? . 6_545
H(18) H(9) 3.560 ? . 4_564
H(18) H(11) 3.457 ? . 4_564
H(18) H(19) 2.683 ? . 6_545
H(18) H(24) 2.684 ? . 4_564
H(18) H(24) 2.937 ? . 6_545
H(19) C(7) 3.301 ? . 3_666
H(19) C(12) 3.178 ? . 6_555
H(19) C(13) 3.027 ? . 6_555
H(19) H(3) 3.447 ? . 6_555
H(19) H(4) 2.909 ? . 3_666
H(19) H(6) 2.896 ? . 3_666
H(19) H(13) 3.514 ? . 6_555
H(19) H(17) 2.998 ? . 6_555
H(19) H(18) 2.683 ? . 6_555
H(19) H(24) 3.279 ? . 7_566
H(20) C(8) 3.249 ? . 3_666
H(20) C(10) 3.183 ? . 5_555
H(20) C(15) 3.148 ? . 2_655
H(20) C(16) 3.142 ? . 2_655
H(20) H(4) 3.376 ? . 3_666
H(20) H(6) 3.474 ? . 3_666
H(20) H(7) 2.918 ? . 3_666
H(20) H(8) 2.707 ? . 3_666
H(20) H(13) 3.378 ? . 5_555
H(20) H(13) 3.215 ? . 6_555
H(20) H(14) 2.357 ? . 5_555
H(20) H(14) 3.519 ? . 6_555
H(20) H(15) 3.438 ? . 5_555
H(20) H(20) 2.768 ? . 2_655
H(20) H(21) 2.731 ? . 2_655
H(21) C(8) 3.430 ? . 4_564
H(21) C(15) 3.236 ? . 2_655
H(21) C(16) 3.232 ? . 2_655
H(21) C(18) 3.494 ? . 6_545
H(21) H(7) 2.959 ? . 4_564
H(21) H(8) 3.332 ? . 4_564
H(21) H(9) 3.458 ? . 4_564
H(21) H(20) 2.731 ? . 2_655
H(21) H(21) 2.681 ? . 2_655
H(21) H(23) 3.544 ? . 5_545
H(21) H(23) 3.097 ? . 6_545
H(22) C(17) 3.031 ? . 2_555
H(22) C(18) 3.400 ? . 2_555
H(22) H(1) 3.366 ? . 6_555
H(22) H(16) 2.968 ? . 2_555
H(22) H(22) 2.283 ? . 2_555
H(22) H(23) 3.132 ? . 2_555
H(23) C(17) 3.569 ? . 2_555
H(23) C(18) 3.506 ? . 2_555
H(23) H(5) 2.898 ? . 5_455
H(23) H(16) 3.598 ? . 2_555
H(23) H(17) 3.414 ? . 4_565
H(23) H(21) 3.544 ? . 5_455
H(23) H(21) 3.097 ? . 6_555
H(23) H(22) 3.132 ? . 2_555
H(23) H(23) 3.024 ? . 2_555
H(24) N(6) 2.619 ? . 7_566
H(24) C(8) 3.367 ? . 7_566
H(24) C(13) 3.430 ? . 4_565
H(24) C(19) 2.966 ? . 7_566
H(24) H(8) 3.320 ? . 7_566
H(24) H(9) 2.606 ? . 7_566
H(24) H(17) 3.437 ? . 4_565
H(24) H(18) 2.684 ? . 4_565
H(24) H(18) 2.937 ? . 6_555
H(24) H(19) 3.279 ? . 7_566
H(24) H(24) 2.657 ? . 7_566

loop_
_geom_torsion_atom_site_label_1
_geom_torsion_atom_site_label_2
_geom_torsion_atom_site_label_3
_geom_torsion_atom_site_label_4
_geom_torsion
_geom_torsion_publ_flag
_geom_torsion_site_symmetry_1
_geom_torsion_site_symmetry_2
_geom_torsion_site_symmetry_3
_geom_torsion_site_symmetry_4
N(1) Ti(1) N(2) C(13) -151(12) ? . . . .
N(2) Ti(1) N(1) C(11) -0(5) ? . . . .
N(1) Ti(1) N(3) N(4) -70.66(10) ? . . . .
N(1) Ti(1) N(3) C(14) -144(2) ? . . . .
N(3) Ti(1) N(1) N(2) 93.01(9) ? . . . .
N(3) Ti(1) N(1) C(11) 93(5) ? . . . .
N(1) Ti(1) N(4) N(3) 129.83(7) ? . . . .
N(1) Ti(1) N(4) C(16) -137.3(17) ? . . . .
N(4) Ti(1) N(1) N(2) 54.29(9) ? . . . .
N(4) Ti(1) N(1) C(11) 54(5) ? . . . .
N(1) Ti(1) N(5) N(6) -166.12(13) ? . . . .
N(1) Ti(1) N(5) C(17) 18.28(15) ? . . . .
N(5) Ti(1) N(1) N(2) 170.16(9) ? . . . .
N(5) Ti(1) N(1) C(11) 170(5) ? . . . .
N(1) Ti(1) C(1) C(2) 179.29(11) ? . . . .
N(1) Ti(1) C(1) C(5) -65.15(9) ? . . . .
N(1) Ti(1) C(1) C(6) 56.79(15) ? . . . .
C(1) Ti(1) N(1) N(2) -51.61(10) ? . . . .
C(1) Ti(1) N(1) C(11) -52(5) ? . . . .
N(1) Ti(1) C(2) C(1) -1.07(16) ? . . . .
N(1) Ti(1) C(2) C(3) -117.55(11) ? . . . .
N(1) Ti(1) C(2) C(7) 120.67(14) ? . . . .
C(2) Ti(1) N(1) N(2) -50.98(14) ? . . . .
C(2) Ti(1) N(1) C(11) -51(5) ? . . . .
N(1) Ti(1) C(3) C(2) 108.64(12) ? . . . .
N(1) Ti(1) C(3) C(4) -7.33(13) ? . . . .
N(1) Ti(1) C(3) C(8) -128.62(14) ? . . . .
C(3) Ti(1) N(1) N(2) -107.96(11) ? . . . .
C(3) Ti(1) N(1) C(11) -108(5) ? . . . .
N(1) Ti(1) C(4) C(3) 175.37(8) ? . . . .
N(1) Ti(1) C(4) C(5) 58.99(10) ? . . . .
N(1) Ti(1) C(4) C(9) -63.25(12) ? . . . .
C(4) Ti(1) N(1) N(2) -112.34(9) ? . . . .
C(4) Ti(1) N(1) C(11) -113(5) ? . . . .
N(1) Ti(1) C(5) C(1) 119.10(8) ? . . . .
N(1) Ti(1) C(5) C(4) -125.84(9) ? . . . .
N(1) Ti(1) C(5) C(10) -3.28(14) ? . . . .
C(5) Ti(1) N(1) N(2) -83.04(9) ? . . . .
C(5) Ti(1) N(1) C(11) -83(5) ? . . . .
N(2) Ti(1) N(3) N(4) -23.94(9) ? . . . .
N(2) Ti(1) N(3) C(14) -97(2) ? . . . .
N(3) Ti(1) N(2) N(1) -115.75(9) ? . . . .
N(3) Ti(1) N(2) C(13) 93(12) ? . . . .
N(2) Ti(1) N(4) N(3) 159.91(7) ? . . . .
N(2) Ti(1) N(4) C(16) -107.2(18) ? . . . .
N(4) Ti(1) N(2) N(1) -130.37(9) ? . . . .
N(4) Ti(1) N(2) C(13) 79(12) ? . . . .
N(2) Ti(1) N(5) N(6) -159.19(11) ? . . . .
N(2) Ti(1) N(5) C(17) 25.21(17) ? . . . .
N(5) Ti(1) N(2) N(1) -11.17(11) ? . . . .
N(5) Ti(1) N(2) C(13) -162(12) ? . . . .
N(2) Ti(1) C(1) C(2) 150.02(11) ? . . . .
N(2) Ti(1) C(1) C(5) -94.42(9) ? . . . .
N(2) Ti(1) C(1) C(6) 27.52(14) ? . . . .
C(1) Ti(1) N(2) N(1) 130.18(10) ? . . . .
C(1) Ti(1) N(2) C(13) -21(12) ? . . . .
N(2) Ti(1) C(2) C(1) -31.91(12) ? . . . .
N(2) Ti(1) C(2) C(3) -148.38(9) ? . . . .
N(2) Ti(1) C(2) C(7) 89.83(13) ? . . . .
C(2) Ti(1) N(2) N(1) 147.86(9) ? . . . .
C(2) Ti(1) N(2) C(13) -3(9) ? . . . .
N(2) Ti(1) C(3) C(2) 47.20(14) ? . . . .
N(2) Ti(1) C(3) C(4) -68.77(12) ? . . . .
N(2) Ti(1) C(3) C(8) 169.94(13) ? . . . .
C(3) Ti(1) N(2) N(1) 121.47(10) ? . . . .
C(3) Ti(1) N(2) C(13) -29(12) ? . . . .
N(2) Ti(1) C(4) C(3) 134.94(8) ? . . . .
N(2) Ti(1) C(4) C(5) 18.56(11) ? . . . .
N(2) Ti(1) C(4) C(9) -103.68(12) ? . . . .
C(4) Ti(1) N(2) N(1) 84.59(9) ? . . . .
C(4) Ti(1) N(2) C(13) -66(12) ? . . . .
N(2) Ti(1) C(5) C(1) 81.24(8) ? . . . .
N(2) Ti(1) C(5) C(4) -163.70(9) ? . . . .
N(2) Ti(1) C(5) C(10) -41.14(14) ? . . . .
C(5) Ti(1) N(2) N(1) 95.09(9) ? . . . .
C(5) Ti(1) N(2) C(13) -56(12) ? . . . .
N(3) Ti(1) N(4) C(16) 92.9(18) ? . . . .
N(4) Ti(1) N(3) C(14) -73(2) ? . . . .
N(3) Ti(1) N(5) N(6) -34.30(12) ? . . . .
N(3) Ti(1) N(5) C(17) 150.10(15) ? . . . .
N(5) Ti(1) N(3) N(4) -145.99(8) ? . . . .
N(5) Ti(1) N(3) C(14) 141(2) ? . . . .
N(3) Ti(1) C(1) C(2) 28.45(12) ? . . . .
N(3) Ti(1) C(1) C(5) 144.00(8) ? . . . .
N(3) Ti(1) C(1) C(6) -94.06(14) ? . . . .
C(1) Ti(1) N(3) N(4) 71.37(9) ? . . . .
C(1) Ti(1) N(3) C(14) -2(2) ? . . . .
N(3) Ti(1) C(2) C(1) -154.29(11) ? . . . .
N(3) Ti(1) C(2) C(3) 89.23(10) ? . . . .
N(3) Ti(1) C(2) C(7) -32.55(13) ? . . . .
C(2) Ti(1) N(3) N(4) 87.14(8) ? . . . .
C(2) Ti(1) N(3) C(14) 14(2) ? . . . .
N(3) Ti(1) C(3) C(2) -87.27(9) ? . . . .
N(3) Ti(1) C(3) C(4) 156.76(9) ? . . . .
N(3) Ti(1) C(3) C(8) 35.47(15) ? . . . .
C(3) Ti(1) N(3) N(4) 121.77(8) ? . . . .
C(3) Ti(1) N(3) C(14) 48(2) ? . . . .
N(3) Ti(1) C(4) C(3) -25.96(10) ? . . . .
N(3) Ti(1) C(4) C(5) -142.34(9) ? . . . .
N(3) Ti(1) C(4) C(9) 95.42(12) ? . . . .
C(4) Ti(1) N(3) N(4) 136.17(8) ? . . . .
C(4) Ti(1) N(3) C(14) 63(2) ? . . . .
N(3) Ti(1) C(5) C(1) -56.20(12) ? . . . .
N(3) Ti(1) C(5) C(4) 58.86(13) ? . . . .
N(3) Ti(1) C(5) C(10) -178.58(12) ? . . . .
C(5) Ti(1) N(3) N(4) 103.17(11) ? . . . .
C(5) Ti(1) N(3) C(14) 30(2) ? . . . .
N(4) Ti(1) N(5) N(6) -57.25(13) ? . . . .
N(4) Ti(1) N(5) C(17) 127.14(14) ? . . . .
N(5) Ti(1) N(4) N(3) 38.78(8) ? . . . .
N(5) Ti(1) N(4) C(16) 131.7(17) ? . . . .
N(4) Ti(1) C(1) C(2) 64.99(11) ? . . . .
N(4) Ti(1) C(1) C(5) -179.45(8) ? . . . .
N(4) Ti(1) C(1) C(6) -57.51(14) ? . . . .
C(1) Ti(1) N(4) N(3) -119.72(7) ? . . . .
C(1) Ti(1) N(4) C(16) -26.8(18) ? . . . .
N(4) Ti(1) C(2) C(1) -115.67(11) ? . . . .
N(4) Ti(1) C(2) C(3) 127.85(9) ? . . . .
N(4) Ti(1) C(2) C(7) 6.06(12) ? . . . .
C(2) Ti(1) N(4) N(3) -88.54(7) ? . . . .
C(2) Ti(1) N(4) C(16) 4.4(18) ? . . . .
N(4) Ti(1) C(3) C(2) -54.20(10) ? . . . .
N(4) Ti(1) C(3) C(4) -170.16(8) ? . . . .
N(4) Ti(1) C(3) C(8) 68.54(16) ? . . . .
C(3) Ti(1) N(4) N(3) -61.04(8) ? . . . .
C(3) Ti(1) N(4) C(16) 31.9(18) ? . . . .
N(4) Ti(1) C(4) C(3) 14.41(12) ? . . . .
N(4) Ti(1) C(4) C(5) -101.97(10) ? . . . .
N(4) Ti(1) C(4) C(9) 135.79(12) ? . . . .
C(4) Ti(1) N(4) N(3) -69.41(10) ? . . . .
C(4) Ti(1) N(4) C(16) 23.5(18) ? . . . .
N(4) Ti(1) C(5) C(1) 0.75(11) ? . . . .
N(4) Ti(1) C(5) C(4) 115.80(10) ? . . . .
N(4) Ti(1) C(5) C(10) -121.64(13) ? . . . .
C(5) Ti(1) N(4) N(3) -120.15(8) ? . . . .
C(5) Ti(1) N(4) C(16) -27.2(18) ? . . . .
N(5) Ti(1) C(1) C(2) -85.47(12) ? . . . .
N(5) Ti(1) C(1) C(5) 30.09(11) ? . . . .
N(5) Ti(1) C(1) C(6) 152.03(13) ? . . . .
C(1) Ti(1) N(5) N(6) 89.57(14) ? . . . .
C(1) Ti(1) N(5) C(17) -86.03(16) ? . . . .
N(5) Ti(1) C(2) C(1) 125.37(10) ? . . . .
N(5) Ti(1) C(2) C(3) 8.90(12) ? . . . .
N(5) Ti(1) C(2) C(7) -112.89(13) ? . . . .
C(2) Ti(1) N(5) N(6) 45.20(15) ? . . . .
C(2) Ti(1) N(5) C(17) -130.40(14) ? . . . .
N(5) Ti(1) C(3) C(2) -172.81(9) ? . . . .
N(5) Ti(1) C(3) C(4) 71.23(9) ? . . . .
N(5) Ti(1) C(3) C(8) -50.06(15) ? . . . .
C(3) Ti(1) N(5) N(6) 50.23(13) ? . . . .
C(3) Ti(1) N(5) C(17) -125.38(15) ? . . . .
N(5) Ti(1) C(4) C(3) -106.66(9) ? . . . .
N(5) Ti(1) C(4) C(5) 136.95(9) ? . . . .
N(5) Ti(1) C(4) C(9) 14.71(11) ? . . . .
C(4) Ti(1) N(5) N(6) 83.06(12) ? . . . .
C(4) Ti(1) N(5) C(17) -92.54(15) ? . . . .
N(5) Ti(1) C(5) C(1) -159.75(7) ? . . . .
N(5) Ti(1) C(5) C(4) -44.69(9) ? . . . .
N(5) Ti(1) C(5) C(10) 77.87(14) ? . . . .
C(5) Ti(1) N(5) N(6) 107.05(12) ? . . . .
C(5) Ti(1) N(5) C(17) -68.55(15) ? . . . .
C(1) Ti(1) C(2) C(3) -116.48(15) ? . . . .
C(1) Ti(1) C(2) C(7) 121.74(18) ? . . . .
C(2) Ti(1) C(1) C(5) 115.56(14) ? . . . .
C(2) Ti(1) C(1) C(6) -122.5(2) ? . . . .
C(1) Ti(1) C(3) C(2) 36.99(9) ? . . . .
C(1) Ti(1) C(3) C(4) -78.97(9) ? . . . .
C(1) Ti(1) C(3) C(8) 159.74(18) ? . . . .
C(3) Ti(1) C(1) C(2) -36.85(10) ? . . . .
C(3) Ti(1) C(1) C(5) 78.71(9) ? . . . .
C(3) Ti(1) C(1) C(6) -159.35(17) ? . . . .
C(1) Ti(1) C(4) C(3) 78.42(9) ? . . . .
C(1) Ti(1) C(4) C(5) -37.96(8) ? . . . .
C(1) Ti(1) C(4) C(9) -160.20(14) ? . . . .
C(4) Ti(1) C(1) C(2) -77.87(10) ? . . . .
C(4) Ti(1) C(1) C(5) 37.69(8) ? . . . .
C(4) Ti(1) C(1) C(6) 159.63(16) ? . . . .
C(1) Ti(1) C(5) C(4) 115.05(12) ? . . . .
C(1) Ti(1) C(5) C(10) -122.38(18) ? . . . .
C(5) Ti(1) C(1) C(2) -115.56(14) ? . . . .
C(5) Ti(1) C(1) C(6) 121.94(17) ? . . . .
C(2) Ti(1) C(3) C(4) -115.97(12) ? . . . .
C(2) Ti(1) C(3) C(8) 122.7(2) ? . . . .
C(3) Ti(1) C(2) C(1) 116.48(15) ? . . . .
C(3) Ti(1) C(2) C(7) -121.78(16) ? . . . .
C(2) Ti(1) C(4) C(3) 37.18(8) ? . . . .
C(2) Ti(1) C(4) C(5) -79.21(9) ? . . . .
C(2) Ti(1) C(4) C(9) 158.55(14) ? . . . .
C(4) Ti(1) C(2) C(1) 79.31(11) ? . . . .
C(4) Ti(1) C(2) C(3) -37.17(9) ? . . . .
C(4) Ti(1) C(2) C(7) -158.96(14) ? . . . .
C(2) Ti(1) C(5) C(1) -37.25(8) ? . . . .
C(2) Ti(1) C(5) C(4) 77.80(9) ? . . . .
C(2) Ti(1) C(5) C(10) -159.64(16) ? . . . .
C(5) Ti(1) C(2) C(1) 37.78(10) ? . . . .
C(5) Ti(1) C(2) C(3) -78.70(10) ? . . . .
C(5) Ti(1) C(2) C(7) 159.51(15) ? . . . .
C(3) Ti(1) C(4) C(5) -116.38(13) ? . . . .
C(3) Ti(1) C(4) C(9) 121.38(15) ? . . . .
C(4) Ti(1) C(3) C(2) 115.97(12) ? . . . .
C(4) Ti(1) C(3) C(8) -121.29(19) ? . . . .
C(3) Ti(1) C(5) C(1) -78.24(9) ? . . . .
C(3) Ti(1) C(5) C(4) 36.81(9) ? . . . .
C(3) Ti(1) C(5) C(10) 159.37(16) ? . . . .
C(5) Ti(1) C(3) C(2) 78.75(10) ? . . . .
C(5) Ti(1) C(3) C(4) -37.21(9) ? . . . .
C(5) Ti(1) C(3) C(8) -158.50(18) ? . . . .
C(4) Ti(1) C(5) C(1) -115.05(12) ? . . . .
C(4) Ti(1) C(5) C(10) 122.56(18) ? . . . .
C(5) Ti(1) C(4) C(3) 116.38(13) ? . . . .
C(5) Ti(1) C(4) C(9) -122.24(16) ? . . . .
Ti(1) N(1) N(2) C(13) 179.66(13) ? . . . .
Ti(1) N(1) C(11) C(12) 1(4) ? . . . .
N(2) N(1) C(11) C(12) 0.5(2) ? . . . .
C(11) N(1) N(2) Ti(1) 179.99(12) ? . . . .
C(11) N(1) N(2) C(13) -0.35(19) ? . . . .
Ti(1) N(2) C(13) C(12) 151(12) ? . . . .
N(1) N(2) C(13) C(12) 0.03(14) ? . . . .
Ti(1) N(3) N(4) C(16) -175.97(12) ? . . . .
Ti(1) N(3) C(14) C(15) 72(2) ? . . . .
N(4) N(3) C(14) C(15) 0.11(17) ? . . . .
C(14) N(3) N(4) Ti(1) 176.26(11) ? . . . .
C(14) N(3) N(4) C(16) 0.29(17) ? . . . .
Ti(1) N(4) C(16) C(15) -92.2(18) ? . . . .
N(3) N(4) C(16) C(15) -0.58(18) ? . . . .
Ti(1) N(5) N(6) C(19) -176.74(12) ? . . . .
Ti(1) N(5) C(17) C(18) 176.38(12) ? . . . .
N(6) N(5) C(17) C(18) 0.3(2) ? . . . .
C(17) N(5) N(6) C(19) -0.33(18) ? . . . .
N(5) N(6) C(19) C(18) 0.3(2) ? . . . .
Ti(1) C(1) C(2) C(3) 63.93(10) ? . . . .
Ti(1) C(1) C(2) C(7) -118.92(16) ? . . . .
Ti(1) C(1) C(5) C(4) -66.19(10) ? . . . .
Ti(1) C(1) C(5) C(10) 116.85(16) ? . . . .
C(2) C(1) C(5) Ti(1) 65.25(10) ? . . . .
C(2) C(1) C(5) C(4) -0.94(17) ? . . . .
C(2) C(1) C(5) C(10) -177.90(15) ? . . . .
C(5) C(1) C(2) Ti(1) -64.02(10) ? . . . .
C(5) C(1) C(2) C(3) -0.09(17) ? . . . .
C(5) C(1) C(2) C(7) 177.06(15) ? . . . .
C(6) C(1) C(2) Ti(1) 118.10(16) ? . . . .
C(6) C(1) C(2) C(3) -177.97(14) ? . . . .
C(6) C(1) C(2) C(7) -0.8(2) ? . . . .
C(6) C(1) C(5) Ti(1) -116.88(15) ? . . . .
C(6) C(1) C(5) C(4) 176.93(14) ? . . . .
C(6) C(1) C(5) C(10) -0.0(2) ? . . . .
Ti(1) C(2) C(3) C(4) 64.58(10) ? . . . .
Ti(1) C(2) C(3) C(8) -119.10(16) ? . . . .
C(1) C(2) C(3) Ti(1) -63.49(10) ? . . . .
C(1) C(2) C(3) C(4) 1.09(17) ? . . . .
C(1) C(2) C(3) C(8) 177.40(15) ? . . . .
C(7) C(2) C(3) Ti(1) 119.35(16) ? . . . .
C(7) C(2) C(3) C(4) -176.07(15) ? . . . .
C(7) C(2) C(3) C(8) 0.2(2) ? . . . .
Ti(1) C(3) C(4) C(5) 63.17(10) ? . . . .
Ti(1) C(3) C(4) C(9) -120.65(15) ? . . . .
C(2) C(3) C(4) Ti(1) -64.84(10) ? . . . .
C(2) C(3) C(4) C(5) -1.67(17) ? . . . .
C(2) C(3) C(4) C(9) 174.51(14) ? . . . .
C(8) C(3) C(4) Ti(1) 118.80(15) ? . . . .
C(8) C(3) C(4) C(5) -178.03(14) ? . . . .
C(8) C(3) C(4) C(9) -1.9(2) ? . . . .
Ti(1) C(4) C(5) C(1) 65.81(11) ? . . . .
Ti(1) C(4) C(5) C(10) -117.22(16) ? . . . .
C(3) C(4) C(5) Ti(1) -64.20(11) ? . . . .
C(3) C(4) C(5) C(1) 1.61(17) ? . . . .
C(3) C(4) C(5) C(10) 178.58(15) ? . . . .
C(9) C(4) C(5) Ti(1) 119.69(15) ? . . . .
C(9) C(4) C(5) C(1) -174.50(14) ? . . . .
C(9) C(4) C(5) C(10) 2.5(2) ? . . . .
N(1) C(11) C(12) C(13) -0.5(2) ? . . . .
C(11) C(12) C(13) N(2) 0.3(2) ? . . . .
N(3) C(14) C(15) C(16) -0.45(19) ? . . . .
C(14) C(15) C(16) N(4) 0.62(19) ? . . . .
N(5) C(17) C(18) C(19) -0.1(2) ? . . . .
C(17) C(18) C(19) N(6) -0.1(2) ? . . . .
